data_7020932
loop_
_publ_author_name
'Shen, Bo'
'Shi, Peng-Fei'
'Hou, Yin-Ling'
'Wan, Fan-Fan'
'Gao, Dong-Liang'
'Zhao, Bin'

_publ_section_title
;
 Structural diversity and magnetic properties of five copper--organic
 frameworks containing one-, two-, and three-types of organic ligands
;
_journal_issue 10
_journal_name_full 'Dalton Transactions'
_journal_page_first 3455
_journal_paper_doi 10.1039/c2dt32515b
_journal_volume 42
_journal_year 2013
_chemical_formula_moiety 'C15 H12 Cu N O5, 0.5(C3 N O)'
_chemical_formula_sum 'C16.5 H15.5 Cu N1.5 O5.5'
_chemical_formula_weight 386.34
_chemical_name_systematic
;
?
;
_space_group_crystal_system monoclinic
_space_group_IT_number 15
_space_group_name_Hall '-C 2yc'
_space_group_name_H-M_alt 'C 1 2/c 1'
_symmetry_space_group_name_Hall '-C 2yc'
_symmetry_space_group_name_H-M 'C 1 2/c 1'
_atom_sites_solution_hydrogens geom
_atom_sites_solution_primary direct
_atom_sites_solution_secondary difmap
_audit_creation_date 2012-11-22
_audit_creation_method
;
Olex2 1.1
(compiled 2011.11.01 svn.r2039, GUI svn.r3906)
;
_cell_angle_alpha 90.00
_cell_angle_beta 130.986(16)
_cell_angle_gamma 90.00
_cell_formula_units_Z 8
_cell_length_a 22.116(2)
_cell_length_b 11.5791(6)
_cell_length_c 16.8051(18)
_cell_measurement_reflns_used 2377
_cell_measurement_temperature 122.3(2)
_cell_measurement_theta_max 28.9950
_cell_measurement_theta_min 2.4351
_cell_volume 3248.6(9)
_computing_cell_refinement
;
CrysAlisPro, Agilent Technologies,
Version 1.171.35.19 (release 27-10-2011 CrysAlis171 .NET)
(compiled Oct 27 2011,15:02:11)
;
_computing_data_collection
;
CrysAlisPro, Agilent Technologies,
Version 1.171.35.19 (release 27-10-2011 CrysAlis171 .NET)
(compiled Oct 27 2011,15:02:11)
;
_computing_data_reduction
;
CrysAlisPro, Agilent Technologies,
Version 1.171.35.19 (release 27-10-2011 CrysAlis171 .NET)
(compiled Oct 27 2011,15:02:11)
;
_computing_molecular_graphics
;
O. V. Dolomanov, L. J. Bourhis, R. J. Gildea, J. A. K. Howard and H. Puschmann,
OLEX2: a complete structure solution, refinement and analysis program.
J. Appl. Cryst. (2009). 42, 339-341.
;
_computing_publication_material
;
O. V. Dolomanov, L. J. Bourhis, R. J. Gildea, J. A. K. Howard and H. Puschmann,
OLEX2: a complete structure solution, refinement and analysis program.
J. Appl. Cryst. (2009). 42, 339-341.
;
_computing_structure_refinement
;
XL, G.M. Sheldrick, Acta Cryst.
(2008). A64, 112-122
;
_computing_structure_solution 'SHELXS-97 (Sheldrick, 1990)'
_diffrn_ambient_temperature 122.3(2)
_diffrn_detector_area_resol_mean 16.2116
_diffrn_measured_fraction_theta_full 0.999
_diffrn_measured_fraction_theta_max 0.999
_diffrn_measurement_details
;
1 omega 50.00 88.00 1.0000 70.0000
omega____ theta____ kappa____ phi______ frames
- 18.1935 179.0000 -120.0000 38

2 omega -54.00 62.00 1.0000 70.0000
omega____ theta____ kappa____ phi______ frames
- 18.1935 -19.0000 -90.0000 116

3 omega -83.00 -52.00 1.0000 70.0000
omega____ theta____ kappa____ phi______ frames
- -18.8185 -57.0000 -150.0000 31

4 omega -86.00 -35.00 1.0000 70.0000
omega____ theta____ kappa____ phi______ frames
- -18.8185 -179.0000 -30.0000 51
;
_diffrn_measurement_device_type 'SuperNova, Single source at offset), Eos'
_diffrn_measurement_method '\w scans'
_diffrn_orient_matrix_UB_11 0.0082592000
_diffrn_orient_matrix_UB_12 0.0268499000
_diffrn_orient_matrix_UB_13 -0.0299064000
_diffrn_orient_matrix_UB_21 -0.0280472000
_diffrn_orient_matrix_UB_22 -0.0369250000
_diffrn_orient_matrix_UB_23 -0.0430948000
_diffrn_orient_matrix_UB_31 -0.0308009000
_diffrn_orient_matrix_UB_32 0.0408902000
_diffrn_orient_matrix_UB_33 -0.0193078000
_diffrn_radiation_monochromator mirror
_diffrn_radiation_type 'Mo K\a'
_diffrn_radiation_wavelength 0.7107
_diffrn_reflns_av_R_equivalents 0.0406
_diffrn_reflns_av_unetI/netI 0.0671
_diffrn_reflns_limit_h_max 25
_diffrn_reflns_limit_h_min -26
_diffrn_reflns_limit_k_max 13
_diffrn_reflns_limit_k_min -9
_diffrn_reflns_limit_l_max 18
_diffrn_reflns_limit_l_min -19
_diffrn_reflns_number 6441
_diffrn_reflns_theta_full 25.00
_diffrn_reflns_theta_max 25.00
_diffrn_reflns_theta_min 2.44
_diffrn_source 'SuperNova (Mo) X-ray Source'
_exptl_absorpt_coefficient_mu 1.376
_exptl_absorpt_correction_T_max 1.00000
_exptl_absorpt_correction_T_min 0.72748
_exptl_absorpt_correction_type multi-scan
_exptl_absorpt_process_details
;
CrysAlisPro, Agilent Technologies,
Version 1.171.35.19 (release 27-10-2011 CrysAlis171 .NET)
(compiled Oct 27 2011,15:02:11)
Empirical absorption correction using spherical harmonics,
implemented in SCALE3 ABSPACK scaling algorithm.
;
_exptl_crystal_colour green
_exptl_crystal_density_diffrn 1.580
_exptl_crystal_density_method 'not measured'
_exptl_crystal_description block
_exptl_crystal_F_000 1584
_exptl_crystal_size_max 0.25
_exptl_crystal_size_mid 0.24
_exptl_crystal_size_min 0.21
_refine_diff_density_max 1.936
_refine_diff_density_min -1.347
_refine_diff_density_rms 0.122
_refine_ls_extinction_method none
_refine_ls_goodness_of_fit_ref 1.048
_refine_ls_hydrogen_treatment constr
_refine_ls_matrix_type full
_refine_ls_number_parameters 272
_refine_ls_number_reflns 2864
_refine_ls_number_restraints 117
_refine_ls_restrained_S_all 1.043
_refine_ls_R_factor_all 0.0820
_refine_ls_R_factor_gt 0.0594
_refine_ls_shift/su_max 0.000
_refine_ls_shift/su_mean 0.000
_refine_ls_structure_factor_coef Fsqd
_refine_ls_weighting_details 'calc w=1/[\s^2^(Fo^2^)+(0.0684P)^2^+26.8324P] where P=(Fo^2^+2Fc^2^)/3'
_refine_ls_weighting_scheme calc
_refine_ls_wR_factor_gt 0.1446
_refine_ls_wR_factor_ref 0.1609
_reflns_number_gt 2215
_reflns_number_total 2864
_reflns_threshold_expression >2sigma(I)
_cod_data_source_file c2dt32515b.txt
_cod_data_source_block Cu2
_cod_original_cell_volume 3248.6(5)
_cod_original_formula_sum 'C16.50 H15.50 Cu N1.50 O5.50'
_cod_database_code 7020932
_chemical_oxdiff_formula C12CU1
_chemical_oxdiff_usercomment SB11060105
_reflns_odcompleteness_completeness 99.86
_reflns_odcompleteness_iscentric 1
_reflns_odcompleteness_theta 26.32

loop_
_space_group_symop_id
_space_group_symop_operation_xyz
1 'x, y, z'
2 '-x, y, -z+1/2'
3 'x+1/2, y+1/2, z'
4 '-x+1/2, y+1/2, -z+1/2'
5 '-x, -y, -z'
6 'x, -y, z-1/2'
7 '-x+1/2, -y+1/2, -z'
8 'x+1/2, -y+1/2, z-1/2'

loop_
_atom_site_label
_atom_site_type_symbol
_atom_site_fract_x
_atom_site_fract_y
_atom_site_fract_z
_atom_site_U_iso_or_equiv
_atom_site_adp_type
_atom_site_occupancy
_atom_site_symmetry_multiplicity
_atom_site_calc_flag
_atom_site_refinement_flags
_atom_site_disorder_assembly
_atom_site_disorder_group
Cu1 Cu 0.03834(3) 0.56270(5) 0.08709(5) 0.0172(2) Uani 1 1 d . . .
O1 O 0.1119(2) 0.5887(3) 0.0604(3) 0.0224(9) Uani 1 1 d . . .
O2 O 0.0501(2) 0.4782(4) -0.0835(3) 0.0271(9) Uani 1 1 d . . .
N1 N 0.1173(2) 0.6420(4) 0.2391(3) 0.0186(10) Uani 1 1 d . . .
O3 O 0.4119(2) 0.9098(3) 0.3516(3) 0.0319(10) Uani 1 1 d . . .
O4 O 0.4748(2) 0.8041(3) 0.4982(3) 0.0335(11) Uani 1 1 d . . .
O5 O 0.2269(2) 0.6501(4) 0.0546(3) 0.0342(11) Uani 1 1 d . . .
C4 C 0.3801(3) 0.7119(5) 0.3329(5) 0.0260(14) Uani 1 1 d . . .
C3 C 0.3939(3) 0.6037(5) 0.3783(5) 0.0279(14) Uani 1 1 d . . .
H3 H 0.4329 0.5959 0.4511 0.034 Uiso 1 1 calc R . .
C6 C 0.3238(3) 0.7241(5) 0.2245(5) 0.0279(14) Uani 1 1 d . . .
H6 H 0.3146 0.7961 0.1938 0.033 Uiso 1 1 calc R . .
C8 C 0.2945(3) 0.5207(5) 0.2073(5) 0.0334(16) Uani 1 1 d . . .
H8 H 0.2658 0.4569 0.1648 0.040 Uiso 1 1 calc R . .
C5 C 0.4259(3) 0.8164(5) 0.3992(5) 0.0254(13) Uani 1 1 d . . .
C1 C 0.3633(4) 0.3925(5) 0.3657(6) 0.0460(19) Uani 1 1 d . . .
H1A H 0.4099 0.3565 0.3835 0.069 Uiso 1 1 calc R . .
H1B H 0.3172 0.3449 0.3163 0.069 Uiso 1 1 calc R . .
H1C H 0.3706 0.4020 0.4283 0.069 Uiso 1 1 calc R . .
C10 C 0.1057(3) 0.5426(5) -0.0119(4) 0.0201(12) Uani 1 1 d . . .
C2 C 0.3511(3) 0.5075(5) 0.3175(5) 0.0321(15) Uani 1 1 d . . .
C13 C 0.2225(3) 0.7285(5) 0.4454(4) 0.0186(12) Uani 1 1 d . . .
C11 C 0.1939(9) 0.607(2) 0.3102(12) 0.018(4) Uani 0.62(6) 1 d PU A 1
H11 H 0.2112 0.5500 0.2899 0.022 Uiso 0.62(6) 1 calc PR A 1
C9 C 0.1719(3) 0.5626(6) -0.0154(5) 0.0332(15) Uani 1 1 d . . .
H9A H 0.2010 0.4910 0.0019 0.040 Uiso 1 1 calc R . .
H9B H 0.1478 0.5836 -0.0867 0.040 Uiso 1 1 calc R . .
C12 C 0.2473(10) 0.649(2) 0.4099(14) 0.018(4) Uani 0.62(6) 1 d PU A 1
H12 H 0.3004 0.6244 0.4543 0.022 Uiso 0.62(6) 1 calc PR A 1
C15 C 0.1460(7) 0.7749(18) 0.3722(9) 0.023(4) Uani 0.59(4) 1 d PU A 1
H15 H 0.1289 0.8353 0.3897 0.027 Uiso 0.59(4) 1 calc PR A 1
C14 C 0.0964(7) 0.7274(18) 0.2724(8) 0.024(4) Uani 0.64(4) 1 d PU A 1
H14 H 0.0446 0.7563 0.2240 0.028 Uiso 0.64(4) 1 calc PR A 1
C7 C 0.2809(3) 0.6282(5) 0.1615(5) 0.0300(15) Uani 1 1 d . . .
C14A C 0.0893(10) 0.674(3) 0.2843(14) 0.014(5) Uani 0.36(4) 1 d PU A 2
H14A H 0.0347 0.6666 0.2469 0.017 Uiso 0.36(4) 1 calc PR A 2
C15A C 0.1380(9) 0.718(3) 0.3856(14) 0.024(6) Uani 0.41(4) 1 d PU A 2
H15A H 0.1159 0.7402 0.4150 0.029 Uiso 0.41(4) 1 calc PR A 2
N2 N 0.5000 0.6302(13) 0.2500 0.094(2) Uani 1 2 d SDU . .
O17 O 0.5000 0.4495(10) 0.2500 0.101(2) Uani 1 2 d SDU . 1
C18 C 0.5000 0.7534(15) 0.2500 0.095(2) Uani 1 2 d SU . .
C17 C 0.4688(12) 0.5381(11) 0.1889(12) 0.097(2) Uani 0.50 1 d PDU . .
C16 C 0.4405(10) 0.625(2) 0.1427(8) 0.095(2) Uani 0.50 1 d PDU . .
C11A C 0.1974(13) 0.644(3) 0.296(2) 0.014(5) Uani 0.38(6) 1 d PU A 2
H11A H 0.2178 0.6189 0.2649 0.017 Uiso 0.38(6) 1 calc PR A 2
C12A C 0.2488(17) 0.684(3) 0.397(2) 0.017(6) Uani 0.38(6) 1 d PU A 2
H12A H 0.3036 0.6801 0.4347 0.020 Uiso 0.38(6) 1 calc PR A 2

loop_
_atom_site_aniso_label
_atom_site_aniso_U_11
_atom_site_aniso_U_22
_atom_site_aniso_U_33
_atom_site_aniso_U_23
_atom_site_aniso_U_13
_atom_site_aniso_U_12
Cu1 0.0133(3) 0.0112(4) 0.0208(4) -0.0033(3) 0.0084(3) 0.0004(3)
O1 0.0192(19) 0.025(2) 0.021(2) -0.0076(17) 0.0129(17) -0.0063(16)
O2 0.023(2) 0.033(2) 0.025(2) -0.0147(19) 0.0161(18) -0.0085(18)
N1 0.018(2) 0.019(2) 0.015(2) 0.0056(19) 0.0097(19) 0.0071(19)
O3 0.031(2) 0.017(2) 0.040(3) -0.0071(19) 0.020(2) -0.0080(18)
O4 0.023(2) 0.015(2) 0.043(3) -0.0034(19) 0.013(2) -0.0064(17)
O5 0.026(2) 0.036(3) 0.042(3) -0.003(2) 0.023(2) -0.0099(19)
C4 0.013(3) 0.019(3) 0.043(4) -0.006(3) 0.017(3) -0.004(2)
C3 0.015(3) 0.018(3) 0.041(4) -0.003(3) 0.014(3) 0.001(2)
C6 0.024(3) 0.017(3) 0.049(4) -0.003(3) 0.026(3) -0.002(2)
C8 0.018(3) 0.015(3) 0.056(4) -0.013(3) 0.020(3) -0.009(2)
C5 0.017(3) 0.013(3) 0.046(4) -0.003(3) 0.020(3) -0.002(2)
C1 0.040(4) 0.017(3) 0.053(5) -0.004(3) 0.018(4) 0.001(3)
C10 0.016(2) 0.018(3) 0.024(3) -0.001(2) 0.012(2) 0.003(2)
C2 0.019(3) 0.016(3) 0.052(4) -0.002(3) 0.019(3) 0.003(2)
C13 0.021(3) 0.023(3) 0.011(3) 0.006(2) 0.010(2) 0.005(2)
C11 0.019(5) 0.019(7) 0.016(5) 0.001(5) 0.011(4) 0.001(5)
C9 0.027(3) 0.038(4) 0.039(4) -0.013(3) 0.024(3) -0.008(3)
C12 0.015(5) 0.019(7) 0.020(6) 0.005(5) 0.011(4) 0.007(5)
C15 0.025(5) 0.020(8) 0.021(5) 0.002(5) 0.015(4) 0.012(5)
C14 0.019(5) 0.022(8) 0.021(5) 0.006(4) 0.009(4) 0.011(5)
C7 0.020(3) 0.024(3) 0.049(4) -0.008(3) 0.024(3) -0.006(2)
C14A 0.015(6) 0.013(10) 0.011(7) -0.002(6) 0.007(5) -0.008(6)
C15A 0.024(7) 0.029(11) 0.020(7) 0.000(6) 0.016(6) 0.006(6)
N2 0.094(2) 0.095(2) 0.096(2) 0.000 0.0635(16) 0.000
O17 0.097(2) 0.095(2) 0.100(2) 0.000 0.060(2) 0.000
C18 0.094(2) 0.095(2) 0.096(2) 0.000 0.0628(15) 0.000
C17 0.095(2) 0.095(2) 0.097(2) 0.0002(6) 0.0620(17) 0.0001(6)
C16 0.095(2) 0.095(2) 0.096(2) 0.0001(6) 0.0627(15) 0.0000(6)
C11A 0.013(6) 0.017(10) 0.019(8) 0.003(7) 0.013(6) 0.002(6)
C12A 0.012(7) 0.017(10) 0.018(8) 0.001(7) 0.008(6) -0.002(7)

loop_
_atom_type_symbol
_atom_type_description
_atom_type_scat_dispersion_real
_atom_type_scat_dispersion_imag
_atom_type_scat_source
C C 0.0033 0.0016 'International Tables Vol C Tables 4.2.6.8 and 6.1.1.4'
H H 0.0000 0.0000 'International Tables Vol C Tables 4.2.6.8 and 6.1.1.4'
Cu Cu 0.3201 1.2651 'International Tables Vol C Tables 4.2.6.8 and 6.1.1.4'
N N 0.0061 0.0033 'International Tables Vol C Tables 4.2.6.8 and 6.1.1.4'
O O 0.0106 0.0060 'International Tables Vol C Tables 4.2.6.8 and 6.1.1.4'

loop_
_geom_angle_atom_site_label_1
_geom_angle_atom_site_label_2
_geom_angle_atom_site_label_3
_geom_angle
_geom_angle_site_symmetry_1
_geom_angle_site_symmetry_3
O1 Cu1 Cu1 81.87(11) . 5_565
O1 Cu1 O2 167.76(15) . 5_565
O1 Cu1 N1 93.28(16) . .
O1 Cu1 O3 89.72(17) . 4_545
O2 Cu1 Cu1 86.07(11) 5_565 5_565
O2 Cu1 N1 98.96(16) 5_565 .
O2 Cu1 O3 90.17(17) 5_565 4_545
N1 Cu1 Cu1 169.67(12) . 5_565
O3 Cu1 Cu1 79.61(13) 4_545 5_565
O3 Cu1 N1 91.30(17) 4_545 .
O4 Cu1 Cu1 88.27(13) 8_465 5_565
O4 Cu1 O1 89.57(17) 8_465 .
O4 Cu1 O2 87.97(17) 8_465 5_565
O4 Cu1 N1 100.87(17) 8_465 .
O4 Cu1 O3 167.83(18) 8_465 4_545
C10 O1 Cu1 125.1(3) . .
C10 O2 Cu1 120.0(4) . 5_565
C11 N1 Cu1 119.8(7) . .
C11 N1 C14 115.2(9) . .
C11 N1 C11A 22.7(9) . .
C14 N1 Cu1 125.0(5) . .
C14A N1 Cu1 119.2(8) . .
C14A N1 C11 111.7(12) . .
C14A N1 C14 30.4(8) . .
C14A N1 C11A 119.0(14) . .
C11A N1 Cu1 121.0(11) . .
C11A N1 C14 109.7(13) . .
C5 O3 Cu1 128.1(4) . 4
C5 O4 Cu1 118.8(4) . 8_566
C7 O5 C9 119.2(5) . .
C3 C4 C5 121.4(5) . .
C6 C4 C3 119.8(5) . .
C6 C4 C5 118.8(5) . .
C4 C3 H3 119.2 . .
C2 C3 C4 121.5(6) . .
C2 C3 H3 119.2 . .
C4 C6 H6 120.1 . .
C4 C6 C7 119.8(6) . .
C7 C6 H6 120.1 . .
C2 C8 H8 119.7 . .
C7 C8 H8 119.7 . .
C7 C8 C2 120.6(6) . .
O3 C5 O4 125.1(5) . .
O3 C5 C4 117.2(6) . .
O4 C5 C4 117.7(5) . .
H1A C1 H1B 109.5 . .
H1A C1 H1C 109.5 . .
H1B C1 H1C 109.5 . .
C2 C1 H1A 109.5 . .
C2 C1 H1B 109.5 . .
C2 C1 H1C 109.5 . .
O1 C10 O2 126.8(5) . .
O1 C10 C9 118.6(5) . .
O2 C10 C9 114.6(5) . .
C3 C2 C8 118.2(6) . .
C3 C2 C1 121.8(6) . .
C8 C2 C1 120.0(6) . .
C12 C13 C13 121.6(9) . 7_566
C12 C13 C15A 109.9(12) . .
C15 C13 C13 120.2(7) . 7_566
C15 C13 C12 118.0(9) . .
C15 C13 C15A 31.0(7) . .
C15A C13 C13 122.3(9) . 7_566
C12A C13 C13 122.8(12) . 7_566
C12A C13 C12 19.6(11) . .
C12A C13 C15 111.3(14) . .
C12A C13 C15A 114.6(13) . .
N1 C11 H11 118.1 . .
N1 C11 C12 123.9(14) . .
C12 C11 H11 118.1 . .
O5 C9 C10 113.5(5) . .
O5 C9 H9A 108.9 . .
O5 C9 H9B 108.9 . .
C10 C9 H9A 108.9 . .
C10 C9 H9B 108.9 . .
H9A C9 H9B 107.7 . .
C13 C12 H12 120.1 . .
C11 C12 C13 119.9(14) . .
C11 C12 H12 120.1 . .
C13 C15 H15 121.4 . .
C14 C15 C13 117.2(10) . .
C14 C15 H15 121.4 . .
N1 C14 C15 125.3(9) . .
N1 C14 H14 117.4 . .
C15 C14 H14 117.4 . .
O5 C7 C6 114.9(6) . .
O5 C7 C8 125.1(5) . .
C8 C7 C6 120.1(6) . .
N1 C14A H14A 118.8 . .
N1 C14A C15A 122.4(15) . .
C15A C14A H14A 118.8 . .
C13 C15A H15A 120.0 . .
C14A C15A C13 120.0(15) . .
C14A C15A H15A 120.0 . .
C17 N2 C18 143.9(8) . .
C17 N2 C18 143.9(8) 2_655 .
C17 N2 C17 72.1(16) . 2_655
C17 N2 C16 51.5(11) 2_655 2_655
C17 N2 C16 51.5(11) . .
C17 N2 C16 123.4(18) 2_655 .
C17 N2 C16 123.4(18) . 2_655
C16 N2 C18 92.5(13) 2_655 .
C16 N2 C18 92.5(13) . .
C16 N2 C16 175(3) . 2_655
C17 O17 C17 74.2(16) 2_655 .
N2 C18 C16 42.6(6) . .
N2 C18 C16 42.6(6) . 2_655
C16 C18 C16 85.2(12) . 2_655
N2 C17 C17 53.9(8) . 2_655
O17 C17 N2 106.9(15) . .
O17 C17 C17 52.9(8) . 2_655
C16 C17 N2 66.5(8) . .
C16 C17 O17 172(2) . .
C16 C17 C17 120.2(11) . 2_655
N2 C16 C18 44.9(9) . .
C17 C16 N2 62.0(8) . .
C17 C16 C18 106.8(10) . .
N1 C11A H11A 119.3 . .
N1 C11A C12A 121(2) . .
C12A C11A H11A 119.3 . .
C13 C12A H12A 118.8 . .
C11A C12A C13 122(2) . .
C11A C12A H12A 118.8 . .

loop_
_geom_bond_atom_site_label_1
_geom_bond_atom_site_label_2
_geom_bond_distance
_geom_bond_site_symmetry_2
Cu1 Cu1 2.6533(13) 5_565
Cu1 O1 1.973(4) .
Cu1 O2 1.975(4) 5_565
Cu1 N1 2.137(4) .
Cu1 O3 1.979(4) 4_545
Cu1 O4 1.957(4) 8_465
O1 C10 1.250(6) .
O2 Cu1 1.975(4) 5_565
O2 C10 1.255(6) .
N1 C11 1.345(15) .
N1 C14 1.357(13) .
N1 C14A 1.308(18) .
N1 C11A 1.35(2) .
O3 Cu1 1.979(4) 4
O3 C5 1.257(7) .
O4 Cu1 1.957(4) 8_566
O4 C5 1.263(7) .
O5 C9 1.418(7) .
O5 C7 1.379(8) .
C4 C3 1.392(8) .
C4 C6 1.384(9) .
C4 C5 1.501(8) .
C3 H3 0.9300 .
C3 C2 1.382(8) .
C6 H6 0.9300 .
C6 C7 1.391(8) .
C8 H8 0.9300 .
C8 C2 1.407(9) .
C8 C7 1.389(9) .
C1 H1A 0.9600 .
C1 H1B 0.9600 .
C1 H1C 0.9600 .
C1 C2 1.488(9) .
C10 C9 1.522(7) .
C13 C13 1.471(10) 7_566
C13 C12 1.39(2) .
C13 C15 1.392(12) .
C13 C15A 1.434(18) .
C13 C12A 1.38(3) .
C11 H11 0.9300 .
C11 C12 1.36(2) .
C9 H9A 0.9700 .
C9 H9B 0.9700 .
C12 H12 0.9300 .
C15 H15 0.9300 .
C15 C14 1.380(16) .
C14 H14 0.9300 .
C14A H14A 0.9300 .
C14A C15A 1.38(2) .
C15A H15A 0.9300 .
N2 C18 1.43(2) .
N2 C17 1.318(10) 2_655
N2 C17 1.318(10) .
N2 C16 1.369(10) 2_655
N2 C16 1.369(10) .
O17 C17 1.286(10) .
O17 C17 1.286(10) 2_655
C18 C16 2.02(2) 2_655
C18 C16 2.02(2) .
C17 C17 1.55(3) 2_655
C17 C16 1.17(2) .
C11A H11A 0.9300 .
C11A C12A 1.36(3) .
C12A H12A 0.9300 .
